data_4121898
loop_
_publ_author_name
'Chakraborty, Sumit'
'Dai, Huiguang'
'Bhattacharya, Papri'
'Fairweather, Neil T.'
'Gibson, Michael S.'
'Krause, Jeanette A.'
'Guan, Hairong'

_publ_section_title
;
 Iron-Based Catalysts for the Hydrogenation of Esters to Alcohols.
;
_journal_issue 22
_journal_name_full 'Journal of the American Chemical Society'
_journal_page_first 7869
_journal_paper_doi 10.1021/ja504034q
_journal_volume 136
_journal_year 2014
_chemical_formula_moiety 'C17 H38 Br Fe N O P2'
_chemical_formula_sum 'C17 H38 Br Fe N O P2'
_chemical_formula_weight 470.18
_chemical_name_systematic
; 
 ? 
;
_space_group_IT_number 14
_symmetry_cell_setting monoclinic
_symmetry_space_group_name_Hall '-P 2yn'
_symmetry_space_group_name_H-M 'P 1 21/n 1'
_atom_sites_solution_hydrogens mixed
_atom_sites_solution_primary direct
_atom_sites_solution_secondary difmap
_audit_creation_method SHELXL-97
_cell_angle_alpha 90.00
_cell_angle_beta 92.0510(10)
_cell_angle_gamma 90.00
_cell_formula_units_Z 4
_cell_length_a 8.06540(10)
_cell_length_b 13.8223(2)
_cell_length_c 19.6272(3)
_cell_measurement_reflns_used 9972
_cell_measurement_temperature 150(2)
_cell_measurement_theta_max 67.63
_cell_measurement_theta_min 3.91
_cell_volume 2186.69(5)
_computing_cell_refinement 'Bruker SAINT v7.66A'
_computing_data_collection 'Bruker SMART v5.634'
_computing_data_reduction 'Bruker SAINT v7.66A'
_computing_molecular_graphics 'Bruker SHELXTL v6.14'
_computing_publication_material 'Bruker SHELXTL v6.14'
_computing_structure_refinement 'Bruker SHELXTL v6.14'
_computing_structure_solution 'Bruker SHELXTL v6.14'
_diffrn_ambient_temperature 150(2)
_diffrn_measured_fraction_theta_full 0.987
_diffrn_measured_fraction_theta_max 0.987
_diffrn_measurement_device_type 'Bruker SMART6000 CCD'
_diffrn_measurement_method '\w scans'
_diffrn_radiation_monochromator graphite
_diffrn_radiation_source 'fine-focus sealed tube'
_diffrn_radiation_type CuK\a
_diffrn_radiation_wavelength 1.54178
_diffrn_reflns_av_R_equivalents 0.0352
_diffrn_reflns_av_sigmaI/netI 0.0247
_diffrn_reflns_limit_h_max 9
_diffrn_reflns_limit_h_min -9
_diffrn_reflns_limit_k_max 16
_diffrn_reflns_limit_k_min -16
_diffrn_reflns_limit_l_max 23
_diffrn_reflns_limit_l_min -23
_diffrn_reflns_number 18482
_diffrn_reflns_theta_full 67.98
_diffrn_reflns_theta_max 67.98
_diffrn_reflns_theta_min 3.91
_exptl_absorpt_coefficient_mu 9.071
_exptl_absorpt_correction_T_max 0.3851
_exptl_absorpt_correction_T_min 0.1856
_exptl_absorpt_correction_type multi-scan
_exptl_absorpt_process_details 'SADABS v2008/1 (Sheldrick)'
_exptl_crystal_colour yellow-orange
_exptl_crystal_density_diffrn 1.428
_exptl_crystal_density_method 'not measured'
_exptl_crystal_description rod
_exptl_crystal_F_000 984
_exptl_crystal_size_max 0.28
_exptl_crystal_size_mid 0.20
_exptl_crystal_size_min 0.13
_refine_diff_density_max 0.403
_refine_diff_density_min -0.374
_refine_diff_density_rms 0.067
_refine_ls_extinction_method none
_refine_ls_goodness_of_fit_ref 1.035
_refine_ls_hydrogen_treatment mixed
_refine_ls_matrix_type full
_refine_ls_number_parameters 222
_refine_ls_number_reflns 3933
_refine_ls_number_restraints 0
_refine_ls_restrained_S_all 1.035
_refine_ls_R_factor_all 0.0308
_refine_ls_R_factor_gt 0.0271
_refine_ls_shift/su_max 0.002
_refine_ls_shift/su_mean 0.000
_refine_ls_structure_factor_coef Fsqd
_refine_ls_weighting_details 'calc w=1/[\s^2^(Fo^2^)+(0.0446P)^2^+0.6910P] where P=(Fo^2^+2Fc^2^)/3'
_refine_ls_weighting_scheme calc
_refine_ls_wR_factor_gt 0.0696
_refine_ls_wR_factor_ref 0.0721
_reflns_number_gt 3602
_reflns_number_total 3933
_reflns_threshold_expression >2\s(I)
_cod_data_source_file ja504034q_si_001.cif
_cod_data_source_block 3
_cod_depositor_comments
;
The following automatic conversions were performed:

'_symmetry_cell_setting' value 'Monoclinic' changed to 'monoclinic'
according to
/usr/data/users/saulius/crontab/automatic-downloads/rss-feeds/ACS/lib/dictionaries/cif_core.dic
dictionary named 'cif_core.dic' version 2.4.2 from 2011-04-26.

Automatic conversion script
Id: cif_fix_values 2281 2013-09-26 08:29:07Z andrius 

 Adding full bibliography for 4121896--4121898.cif.
;
_cod_original_sg_symbol_H-M P2(1)/n
_cod_database_code 4121898

loop_
_symmetry_equiv_pos_as_xyz
'x, y, z'
'-x+1/2, y+1/2, -z+1/2'
'-x, -y, -z'
'x-1/2, -y-1/2, z-1/2'

loop_
_atom_site_label
_atom_site_type_symbol
_atom_site_fract_x
_atom_site_fract_y
_atom_site_fract_z
_atom_site_U_iso_or_equiv
_atom_site_adp_type
_atom_site_occupancy
_atom_site_symmetry_multiplicity
_atom_site_calc_flag
_atom_site_refinement_flags
Fe Fe 0.08752(4) 0.80829(2) 0.107087(16) 0.01598(10) Uani 1 1 d .
H1 H 0.217(3) 0.7920(17) 0.1475(12) 0.019 Uiso 1 1 d .
Br1 Br -0.15161(3) 0.868740(17) 0.029702(11) 0.02450(9) Uani 1 1 d .
P1 P -0.01790(7) 0.87943(4) 0.19707(3) 0.01831(13) Uani 1 1 d .
P2 P 0.25407(7) 0.75461(4) 0.02675(3) 0.01703(12) Uani 1 1 d .
O5 O -0.0466(3) 0.61927(12) 0.13548(10) 0.0432(5) Uani 1 1 d .
N1 N 0.2017(2) 0.94075(13) 0.09072(9) 0.0188(4) Uani 1 1 d .
H2 H 0.142(3) 0.9681(18) 0.0615(13) 0.023 Uiso 1 1 d .
C1 C 0.0476(3) 1.00614(16) 0.18660(12) 0.0270(5) Uani 1 1 d .
H1A H -0.0378 1.0422 0.1595 0.032 Uiso 1 1 calc R
H1B H 0.0617 1.0376 0.2317 0.032 Uiso 1 1 calc R
C2 C 0.2111(3) 1.00709(17) 0.15027(12) 0.0271(5) Uani 1 1 d .
H2A H 0.2354 1.0736 0.1348 0.033 Uiso 1 1 calc R
H2B H 0.3022 0.9865 0.1822 0.033 Uiso 1 1 calc R
C3 C 0.3670(3) 0.93316(16) 0.06020(12) 0.0230(5) Uani 1 1 d .
H3A H 0.4487 0.9069 0.0942 0.028 Uiso 1 1 calc R
H3B H 0.4050 0.9981 0.0462 0.028 Uiso 1 1 calc R
C4 C 0.3543(3) 0.86667(15) -0.00149(12) 0.0224(5) Uani 1 1 d .
H4A H 0.4660 0.8525 -0.0183 0.027 Uiso 1 1 calc R
H4B H 0.2871 0.8974 -0.0388 0.027 Uiso 1 1 calc R
C5 C 0.0053(3) 0.69537(17) 0.12357(12) 0.0263(5) Uani 1 1 d .
C6 C 0.0533(3) 0.84300(19) 0.28464(12) 0.0282(5) Uani 1 1 d .
H6 H -0.0233 0.8732 0.3175 0.034 Uiso 1 1 calc R
C7 C 0.2294(3) 0.8784(2) 0.30286(13) 0.0400(7) Uani 1 1 d .
H7A H 0.2604 0.8587 0.3495 0.060 Uiso 1 1 calc R
H7B H 0.2332 0.9491 0.2995 0.060 Uiso 1 1 calc R
H7C H 0.3071 0.8500 0.2712 0.060 Uiso 1 1 calc R
C8 C 0.0454(4) 0.7337(2) 0.29422(14) 0.0435(7) Uani 1 1 d .
H8A H 0.0724 0.7176 0.3420 0.065 Uiso 1 1 calc R
H8B H 0.1253 0.7024 0.2649 0.065 Uiso 1 1 calc R
H8C H -0.0667 0.7107 0.2819 0.065 Uiso 1 1 calc R
C9 C -0.2460(3) 0.89352(18) 0.20301(12) 0.0266(5) Uani 1 1 d .
H9 H -0.2857 0.9226 0.1587 0.032 Uiso 1 1 calc R
C10 C -0.2995(3) 0.9637(2) 0.25842(14) 0.0380(6) Uani 1 1 d .
H10A H -0.4187 0.9765 0.2528 0.057 Uiso 1 1 calc R
H10B H -0.2381 1.0246 0.2546 0.057 Uiso 1 1 calc R
H10C H -0.2758 0.9351 0.3034 0.057 Uiso 1 1 calc R
C11 C -0.3332(3) 0.7964(2) 0.20781(13) 0.0351(6) Uani 1 1 d .
H11A H -0.4533 0.8058 0.2017 0.053 Uiso 1 1 calc R
H11B H -0.3084 0.7677 0.2527 0.053 Uiso 1 1 calc R
H11C H -0.2943 0.7532 0.1722 0.053 Uiso 1 1 calc R
C12 C 0.4378(3) 0.68343(17) 0.05784(12) 0.0254(5) Uani 1 1 d .
H12 H 0.5077 0.7299 0.0853 0.030 Uiso 1 1 calc R
C13 C 0.5501(3) 0.64637(19) 0.00231(14) 0.0333(6) Uani 1 1 d .
H13A H 0.6526 0.6204 0.0234 0.050 Uiso 1 1 calc R
H13B H 0.5769 0.6997 -0.0283 0.050 Uiso 1 1 calc R
H13C H 0.4926 0.5952 -0.0238 0.050 Uiso 1 1 calc R
C14 C 0.3956(4) 0.6021(2) 0.10727(14) 0.0382(6) Uani 1 1 d .
H14A H 0.4983 0.5732 0.1260 0.057 Uiso 1 1 calc R
H14B H 0.3298 0.5526 0.0829 0.057 Uiso 1 1 calc R
H14C H 0.3315 0.6286 0.1445 0.057 Uiso 1 1 calc R
C15 C 0.1824(3) 0.69269(16) -0.05307(11) 0.0240(5) Uani 1 1 d .
H15 H 0.2829 0.6674 -0.0756 0.029 Uiso 1 1 calc R
C16 C 0.0920(4) 0.7596(2) -0.10359(13) 0.0377(6) Uani 1 1 d .
H16A H 0.0521 0.7222 -0.1433 0.057 Uiso 1 1 calc R
H16B H 0.1682 0.8100 -0.1183 0.057 Uiso 1 1 calc R
H16C H -0.0025 0.7896 -0.0817 0.057 Uiso 1 1 calc R
C17 C 0.0744(4) 0.6064(2) -0.03635(14) 0.0462(8) Uani 1 1 d .
H17A H 0.0443 0.5713 -0.0784 0.069 Uiso 1 1 calc R
H17B H -0.0264 0.6290 -0.0149 0.069 Uiso 1 1 calc R
H17C H 0.1359 0.5632 -0.0049 0.069 Uiso 1 1 calc R

loop_
_atom_site_aniso_label
_atom_site_aniso_U_11
_atom_site_aniso_U_22
_atom_site_aniso_U_33
_atom_site_aniso_U_23
_atom_site_aniso_U_13
_atom_site_aniso_U_12
Fe 0.01949(18) 0.01315(17) 0.01551(17) 0.00041(12) 0.00352(13) -0.00121(13)
Br1 0.02295(14) 0.02885(14) 0.02157(14) 0.00286(9) -0.00111(9) -0.00188(9)
P1 0.0203(3) 0.0190(3) 0.0158(3) -0.0005(2) 0.0022(2) 0.0032(2)
P2 0.0210(3) 0.0139(3) 0.0164(3) -0.0002(2) 0.0039(2) -0.0013(2)
O5 0.0669(13) 0.0205(9) 0.0440(11) -0.0001(8) 0.0258(10) -0.0144(9)
N1 0.0220(9) 0.0147(9) 0.0198(9) -0.0003(7) 0.0003(7) -0.0013(7)
C1 0.0353(13) 0.0194(11) 0.0265(12) -0.0053(9) 0.0038(10) 0.0031(10)
C2 0.0332(13) 0.0208(11) 0.0275(12) -0.0066(10) 0.0040(10) -0.0074(10)
C3 0.0213(11) 0.0195(11) 0.0283(12) -0.0011(9) 0.0040(9) -0.0055(9)
C4 0.0258(12) 0.0177(11) 0.0243(11) 0.0008(9) 0.0070(9) -0.0027(9)
C5 0.0341(13) 0.0242(12) 0.0212(11) -0.0028(9) 0.0113(10) -0.0011(10)
C6 0.0300(13) 0.0376(14) 0.0172(11) 0.0003(10) 0.0026(9) 0.0124(11)
C7 0.0340(14) 0.0623(19) 0.0233(13) -0.0025(12) -0.0054(11) 0.0110(13)
C8 0.0563(18) 0.0421(16) 0.0319(14) 0.0157(12) 0.0004(13) 0.0107(14)
C9 0.0221(11) 0.0363(13) 0.0214(11) -0.0017(10) 0.0009(9) 0.0073(10)
C10 0.0253(13) 0.0482(16) 0.0408(15) -0.0122(13) 0.0059(11) 0.0112(12)
C11 0.0264(13) 0.0487(16) 0.0306(13) -0.0071(12) 0.0055(11) -0.0038(12)
C12 0.0275(12) 0.0233(11) 0.0252(12) 0.0005(9) 0.0003(10) 0.0044(9)
C13 0.0307(13) 0.0302(13) 0.0395(15) -0.0013(11) 0.0074(11) 0.0082(11)
C14 0.0484(16) 0.0306(13) 0.0362(14) 0.0126(11) 0.0099(12) 0.0168(12)
C15 0.0272(12) 0.0245(12) 0.0206(11) -0.0056(9) 0.0042(9) -0.0042(9)
C16 0.0471(16) 0.0434(16) 0.0221(12) -0.0051(11) -0.0050(11) 0.0041(13)
C17 0.068(2) 0.0390(15) 0.0314(14) -0.0067(12) 0.0007(14) -0.0270(15)

loop_
_atom_type_symbol
_atom_type_description
_atom_type_scat_dispersion_real
_atom_type_scat_dispersion_imag
_atom_type_scat_source
C C 0.0181 0.0091 'International Tables Vol C Tables 4.2.6.8 and 6.1.1.4'
H H 0.0000 0.0000 'International Tables Vol C Tables 4.2.6.8 and 6.1.1.4'
N N 0.0311 0.0180 'International Tables Vol C Tables 4.2.6.8 and 6.1.1.4'
O O 0.0492 0.0322 'International Tables Vol C Tables 4.2.6.8 and 6.1.1.4'
P P 0.2955 0.4335 'International Tables Vol C Tables 4.2.6.8 and 6.1.1.4'
Fe Fe -1.1336 3.1974 'International Tables Vol C Tables 4.2.6.8 and 6.1.1.4'
Br Br -0.6763 1.2805 'International Tables Vol C Tables 4.2.6.8 and 6.1.1.4'

loop_
_geom_angle_atom_site_label_1
_geom_angle_atom_site_label_2
_geom_angle_atom_site_label_3
_geom_angle
C5 Fe N1 175.97(10)
C5 Fe P1 95.19(8)
N1 Fe P1 85.25(5)
C5 Fe P2 94.39(8)
N1 Fe P2 84.41(5)
P1 Fe P2 165.17(3)
C5 Fe Br1 96.89(9)
N1 Fe Br1 87.10(5)
P1 Fe Br1 91.471(19)
P2 Fe Br1 98.589(19)
C5 Fe H1 91.9(10)
N1 Fe H1 84.1(10)
P1 Fe H1 85.0(10)
P2 Fe H1 83.4(10)
Br1 Fe H1 170.8(10)
C1 P1 C9 101.30(11)
C1 P1 C6 106.25(12)
C9 P1 C6 104.10(11)
C1 P1 Fe 102.30(8)
C9 P1 Fe 120.35(8)
C6 P1 Fe 120.07(8)
C4 P2 C15 105.08(10)
C4 P2 C12 100.96(11)
C15 P2 C12 104.63(11)
C4 P2 Fe 102.39(7)
C15 P2 Fe 124.81(8)
C12 P2 Fe 115.81(8)
C3 N1 C2 109.87(17)
C3 N1 Fe 114.16(13)
C2 N1 Fe 115.62(14)
C3 N1 H2 105.3(18)
C2 N1 H2 106.0(18)
Fe N1 H2 104.9(18)
C2 C1 P1 108.50(15)
C2 C1 H1A 110.0
P1 C1 H1A 110.0
C2 C1 H1B 110.0
P1 C1 H1B 110.0
H1A C1 H1B 108.4
N1 C2 C1 110.04(18)
N1 C2 H2A 109.7
C1 C2 H2A 109.7
N1 C2 H2B 109.7
C1 C2 H2B 109.7
H2A C2 H2B 108.2
N1 C3 C4 109.16(17)
N1 C3 H3A 109.8
C4 C3 H3A 109.8
N1 C3 H3B 109.8
C4 C3 H3B 109.8
H3A C3 H3B 108.3
C3 C4 P2 106.64(15)
C3 C4 H4A 110.4
P2 C4 H4A 110.4
C3 C4 H4B 110.4
P2 C4 H4B 110.4
H4A C4 H4B 108.6
O5 C5 Fe 178.4(3)
C8 C6 C7 109.3(2)
C8 C6 P1 111.65(18)
C7 C6 P1 112.44(18)
C8 C6 H6 107.8
C7 C6 H6 107.8
P1 C6 H6 107.8
C6 C7 H7A 109.5
C6 C7 H7B 109.5
H7A C7 H7B 109.5
C6 C7 H7C 109.5
H7A C7 H7C 109.5
H7B C7 H7C 109.5
C6 C8 H8A 109.5
C6 C8 H8B 109.5
H8A C8 H8B 109.5
C6 C8 H8C 109.5
H8A C8 H8C 109.5
H8B C8 H8C 109.5
C11 C9 C10 111.9(2)
C11 C9 P1 111.90(17)
C10 C9 P1 114.56(17)
C11 C9 H9 105.9
C10 C9 H9 105.9
P1 C9 H9 105.9
C9 C10 H10A 109.5
C9 C10 H10B 109.5
H10A C10 H10B 109.5
C9 C10 H10C 109.5
H10A C10 H10C 109.5
H10B C10 H10C 109.5
C9 C11 H11A 109.5
C9 C11 H11B 109.5
H11A C11 H11B 109.5
C9 C11 H11C 109.5
H11A C11 H11C 109.5
H11B C11 H11C 109.5
C13 C12 C14 110.9(2)
C13 C12 P2 115.30(17)
C14 C12 P2 113.74(17)
C13 C12 H12 105.3
C14 C12 H12 105.3
P2 C12 H12 105.3
C12 C13 H13A 109.5
C12 C13 H13B 109.5
H13A C13 H13B 109.5
C12 C13 H13C 109.5
H13A C13 H13C 109.5
H13B C13 H13C 109.5
C12 C14 H14A 109.5
C12 C14 H14B 109.5
H14A C14 H14B 109.5
C12 C14 H14C 109.5
H14A C14 H14C 109.5
H14B C14 H14C 109.5
C17 C15 C16 110.6(2)
C17 C15 P2 110.04(17)
C16 C15 P2 113.36(17)
C17 C15 H15 107.5
C16 C15 H15 107.5
P2 C15 H15 107.5
C15 C16 H16A 109.5
C15 C16 H16B 109.5
H16A C16 H16B 109.5
C15 C16 H16C 109.5
H16A C16 H16C 109.5
H16B C16 H16C 109.5
C15 C17 H17A 109.5
C15 C17 H17B 109.5
H17A C17 H17B 109.5
C15 C17 H17C 109.5
H17A C17 H17C 109.5
H17B C17 H17C 109.5

loop_
_geom_bond_atom_site_label_1
_geom_bond_atom_site_label_2
_geom_bond_distance
Fe C5 1.731(2)
Fe N1 2.0796(18)
Fe P1 2.2173(6)
Fe P2 2.2344(6)
Fe Br1 2.5525(4)
Fe H1 1.31(2)
P1 C1 1.843(2)
P1 C9 1.858(2)
P1 C6 1.862(2)
P2 C4 1.842(2)
P2 C15 1.859(2)
P2 C12 1.863(2)
O5 C5 1.159(3)
N1 C3 1.484(3)
N1 C2 1.485(3)
N1 H2 0.83(3)
C1 C2 1.522(3)
C1 H1A 0.9900
C1 H1B 0.9900
C2 H2A 0.9900
C2 H2B 0.9900
C3 C4 1.521(3)
C3 H3A 0.9900
C3 H3B 0.9900
C4 H4A 0.9900
C4 H4B 0.9900
C6 C8 1.525(4)
C6 C7 1.532(4)
C6 H6 1.0000
C7 H7A 0.9800
C7 H7B 0.9800
C7 H7C 0.9800
C8 H8A 0.9800
C8 H8B 0.9800
C8 H8C 0.9800
C9 C11 1.519(4)
C9 C10 1.531(3)
C9 H9 1.0000
C10 H10A 0.9800
C10 H10B 0.9800
C10 H10C 0.9800
C11 H11A 0.9800
C11 H11B 0.9800
C11 H11C 0.9800
C12 C13 1.530(3)
C12 C14 1.531(3)
C12 H12 1.0000
C13 H13A 0.9800
C13 H13B 0.9800
C13 H13C 0.9800
C14 H14A 0.9800
C14 H14B 0.9800
C14 H14C 0.9800
C15 C17 1.519(3)
C15 C16 1.523(3)
C15 H15 1.0000
C16 H16A 0.9800
C16 H16B 0.9800
C16 H16C 0.9800
C17 H17A 0.9800
C17 H17B 0.9800
C17 H17C 0.9800

loop_
_geom_hbond_atom_site_label_D
_geom_hbond_atom_site_label_H
_geom_hbond_atom_site_label_A
_geom_hbond_distance_DH
_geom_hbond_distance_HA
_geom_hbond_distance_DA
_geom_hbond_angle_DHA
_geom_hbond_site_symmetry_A
N1 H2 Br1 0.83(3) 2.88(3) 3.5519(19) 139(2) 3_575

loop_
_geom_torsion_atom_site_label_1
_geom_torsion_atom_site_label_2
_geom_torsion_atom_site_label_3
_geom_torsion_atom_site_label_4
_geom_torsion
C5 Fe P1 C1 -177.06(12)
N1 Fe P1 C1 6.95(10)
P2 Fe P1 C1 52.87(13)
Br1 Fe P1 C1 -80.01(8)
C5 Fe P1 C9 -65.97(13)
N1 Fe P1 C9 118.05(11)
P2 Fe P1 C9 163.97(12)
Br1 Fe P1 C9 31.08(9)
C5 Fe P1 C6 65.74(13)
N1 Fe P1 C6 -110.25(11)
P2 Fe P1 C6 -64.33(14)
Br1 Fe P1 C6 162.79(10)
C5 Fe P2 C4 178.35(12)
N1 Fe P2 C4 -5.50(9)
P1 Fe P2 C4 -51.50(13)
Br1 Fe P2 C4 80.70(8)
C5 Fe P2 C15 59.86(13)
N1 Fe P2 C15 -124.00(11)
P1 Fe P2 C15 -169.99(12)
Br1 Fe P2 C15 -37.80(9)
C5 Fe P2 C12 -72.83(12)
N1 Fe P2 C12 103.31(10)
P1 Fe P2 C12 57.32(13)
Br1 Fe P2 C12 -170.48(9)
C5 Fe N1 C3 50.4(14)
P1 Fe N1 C3 146.94(15)
P2 Fe N1 C3 -22.41(14)
Br1 Fe N1 C3 -121.34(14)
C5 Fe N1 C2 -78.5(13)
P1 Fe N1 C2 18.03(15)
P2 Fe N1 C2 -151.33(15)
Br1 Fe N1 C2 109.74(15)
C9 P1 C1 C2 -155.06(17)
C6 P1 C1 C2 96.45(18)
Fe P1 C1 C2 -30.25(17)
C3 N1 C2 C1 -173.51(19)
Fe N1 C2 C1 -42.5(2)
P1 C1 C2 N1 46.4(2)
C2 N1 C3 C4 -178.85(18)
Fe N1 C3 C4 49.4(2)
N1 C3 C4 P2 -51.3(2)
C15 P2 C4 C3 163.01(15)
C12 P2 C4 C3 -88.41(17)
Fe P2 C4 C3 31.37(16)
N1 Fe C5 O5 6(9)
P1 Fe C5 O5 -90(8)
P2 Fe C5 O5 79(8)
Br1 Fe C5 O5 178(100)
C1 P1 C6 C8 -166.05(19)
C9 P1 C6 C8 87.5(2)
Fe P1 C6 C8 -50.9(2)
C1 P1 C6 C7 -42.8(2)
C9 P1 C6 C7 -149.27(19)
Fe P1 C6 C7 72.4(2)
C1 P1 C9 C11 176.56(17)
C6 P1 C9 C11 -73.29(19)
Fe P1 C9 C11 64.93(18)
C1 P1 C9 C10 -54.7(2)
C6 P1 C9 C10 55.5(2)
Fe P1 C9 C10 -166.32(16)
C4 P2 C12 C13 -70.84(19)
C15 P2 C12 C13 38.1(2)
Fe P2 C12 C13 179.50(15)
C4 P2 C12 C14 159.47(19)
C15 P2 C12 C14 -91.60(19)
Fe P2 C12 C14 49.8(2)
C4 P2 C15 C17 -171.5(2)
C12 P2 C15 C17 82.6(2)
Fe P2 C15 C17 -54.2(2)
C4 P2 C15 C16 -47.0(2)
C12 P2 C15 C16 -152.87(18)
Fe P2 C15 C16 70.28(19)
